data_7135222
loop_
_publ_author_name
'Sheng, Daopeng'
'Zhai, Fuwan'
'Li, Baoyu'
'Guo, Chenglong'
'Hou, Minglei'
'Jin, Yusheng'
'Zhang, Yugang'
'Zhang, Mingxing'
'Shen, Nannan'
'Diwu, Juan'
'Li, Jie'
'Wang, Shuao'

_publ_section_title
;
 Correlation between coordination environments and sorption selectivity to
 <sup>99</sup>TcO<sub>4</sub><sup>-</sup> in two-dimensional metal-organic
 frameworks.
;
_journal_issue 82
_journal_name_full 'Chemical communications (Cambridge, England)'
_journal_page_first 16082
_journal_page_last 16085
_journal_paper_doi 10.1039/d5cc03326h
_journal_volume 61
_journal_year 2025
_chemical_formula_sum 'C66 H48 N12 Ni'
_chemical_formula_weight 1067.87
_space_group_crystal_system trigonal
_space_group_IT_number 148
_space_group_name_Hall '-R 3'
_space_group_name_H-M_alt 'R -3 :H'
_atom_sites_solution_hydrogens geom
_atom_sites_solution_primary direct
_audit_creation_method
;FinalCif V144 by Daniel Kratzert, Freiburg 2024, 
https://dkratzert.de/finalcif.html
;
_audit_update_record
;
2025-04-10 deposited with the CCDC.	2025-08-18 downloaded from the CCDC.
;
_cell_angle_alpha 90
_cell_angle_beta 90
_cell_angle_gamma 120
_cell_formula_units_Z 3
_cell_length_a 18.959(3)
_cell_length_b 18.959(3)
_cell_length_c 20.322(5)
_cell_measurement_reflns_used 908
_cell_measurement_temperature 296(2)
_cell_measurement_theta_max 27.4595
_cell_measurement_theta_min 3.007
_cell_volume 6326(2)
_computing_cell_refinement 'SAINT V8.38A'
_computing_data_collection 'Bruker BIS V6.2.10/2018-10-03'
_computing_data_reduction 'SAINT V8.38A'
_computing_structure_refinement 'SHELXL-2019/1 (Sheldrick, 2019)'
_computing_structure_solution 'SHELXT 2018/2 (Sheldrick, 2018)'
_diffrn_ambient_environment N~2~
_diffrn_ambient_temperature 296(2)
_diffrn_detector CPAD
_diffrn_detector_area_resol_mean 7.41
_diffrn_detector_type 'Bruker PHOTON III'
_diffrn_measured_fraction_theta_full 0.998
_diffrn_measured_fraction_theta_max 0.996
_diffrn_measurement_device 'three-circle diffractometer'
_diffrn_measurement_device_type 'Bruker D8 VENTURE dual wavelength Mo/Cu'
_diffrn_measurement_method '\w and \f scans'
_diffrn_measurement_specimen_support 'MiTeGen micromount'
_diffrn_radiation_monochromator 'mirror optics'
_diffrn_radiation_probe x-ray
_diffrn_radiation_type MoK\a
_diffrn_radiation_wavelength 0.71073
_diffrn_reflns_av_R_equivalents 0.1785
_diffrn_reflns_av_unetI/netI 0.1318
_diffrn_reflns_Laue_measured_fraction_full 0.998
_diffrn_reflns_Laue_measured_fraction_max 0.996
_diffrn_reflns_limit_h_max 24
_diffrn_reflns_limit_h_min -24
_diffrn_reflns_limit_k_max 22
_diffrn_reflns_limit_k_min -24
_diffrn_reflns_limit_l_max 25
_diffrn_reflns_limit_l_min -26
_diffrn_reflns_number 13682
_diffrn_reflns_point_group_measured_fraction_full 0.998
_diffrn_reflns_point_group_measured_fraction_max 0.996
_diffrn_reflns_theta_full 25.242
_diffrn_reflns_theta_max 27.505
_diffrn_reflns_theta_min 2.357
_diffrn_source 'microfocus sealed X-ray tube'
_diffrn_source_current 1.4
_diffrn_source_type 'Incoatec I\ms'
_diffrn_source_voltage 50.0
_exptl_absorpt_coefficient_mu 0.265
_exptl_absorpt_correction_T_max 0.7456
_exptl_absorpt_correction_T_min 0.627
_exptl_absorpt_correction_type multi-scan
_exptl_absorpt_process_details
;SADABS-2016/2 - Bruker AXS area detector scaling and absorption correction: 
Krause, L., Herbst-Irmer, R., Sheldrick G.M. & Stalke D., J. Appl. Cryst. 48 
(2015) 3-10
;
_exptl_crystal_colour blue
_exptl_crystal_density_diffrn 0.841
_exptl_crystal_description block
_exptl_crystal_F_000 1668
_exptl_crystal_size_max 0.300
_exptl_crystal_size_mid 0.200
_exptl_crystal_size_min 0.100
_refine_diff_density_max 0.788
_refine_diff_density_min -0.228
_refine_diff_density_rms 0.066
_refine_ls_extinction_method none
_refine_ls_goodness_of_fit_ref 0.877
_refine_ls_hydrogen_treatment constr
_refine_ls_matrix_type full
_refine_ls_number_parameters 120
_refine_ls_number_reflns 3229
_refine_ls_number_restraints 0
_refine_ls_restrained_S_all 0.877
_refine_ls_R_factor_all 0.1663
_refine_ls_R_factor_gt 0.0907
_refine_ls_shift/su_max 0.000
_refine_ls_shift/su_mean 0.000
_refine_ls_structure_factor_coef Fsqd
_refine_ls_weighting_details 'w=1/[\s^2^(Fo^2^)+(0.2000P)^2^] where P=(Fo^2^+2Fc^2^)/3'
_refine_ls_weighting_scheme calc
_refine_ls_wR_factor_gt 0.2448
_refine_ls_wR_factor_ref 0.3035
_reflns_Friedel_coverage 0.000
_reflns_number_gt 1645
_reflns_number_total 3229
_reflns_threshold_expression 'I > 2\s(I)'
_cod_data_source_file d5cc03326h2.cif
_cod_data_source_block 20220103s1_sq
_cod_original_cell_volume 6326(3)
_cod_database_code 7135222
_shelx_shelxl_version_number 2019/1
_shelx_space_group_comment
;
The symmetry employed for this shelxl refinement is uniquely defined
by the following loop, which should always be used as a source of
symmetry information in preference to the above space-group names.
They are only intended as comments.
;
_shelx_estimated_absorpt_t_min 0.925
_shelx_estimated_absorpt_t_max 0.974
_diffrn_measurement_ambient_temperature_device_make 'Oxford Cryostream 1000'

loop_
_space_group_symop_operation_xyz
'x, y, z'
'-y, x-y, z'
'-x+y, -x, z'
'x+2/3, y+1/3, z+1/3'
'-y+2/3, x-y+1/3, z+1/3'
'-x+y+2/3, -x+1/3, z+1/3'
'x+1/3, y+2/3, z+2/3'
'-y+1/3, x-y+2/3, z+2/3'
'-x+y+1/3, -x+2/3, z+2/3'
'-x, -y, -z'
'y, -x+y, -z'
'x-y, x, -z'
'-x+2/3, -y+1/3, -z+1/3'
'y+2/3, -x+y+1/3, -z+1/3'
'x-y+2/3, x+1/3, -z+1/3'
'-x+1/3, -y+2/3, -z+2/3'
'y+1/3, -x+y+2/3, -z+2/3'
'x-y+1/3, x+2/3, -z+2/3'

loop_
_atom_site_label
_atom_site_type_symbol
_atom_site_fract_x
_atom_site_fract_y
_atom_site_fract_z
_atom_site_U_iso_or_equiv
_atom_site_adp_type
_atom_site_occupancy
_atom_site_site_symmetry_order
_atom_site_calc_flag
_atom_site_refinement_flags_posn
_atom_site_refinement_flags_adp
_atom_site_refinement_flags_occupancy
_atom_site_disorder_assembly
_atom_site_disorder_group
Ni1 Ni 0.000000 0.000000 0.500000 0.0464(5) Uani 1 6 d S T P . .
N1 N 0.0687(2) 0.1049(2) 0.4418(2) 0.0547(11) Uani 1 1 d . . . . .
N2 N 0.1482(2) 0.2355(2) 0.4201(2) 0.0574(11) Uani 1 1 d . . . . .
C1 C 0.0908(3) 0.1801(2) 0.4593(3) 0.0558(13) Uani 1 1 d . . . . .
H8 H 0.068832 0.193067 0.495019 0.067 Uiso 1 1 calc R U . . .
C2 C 0.1648(4) 0.1942(3) 0.3745(3) 0.0749(16) Uani 1 1 d . . . . .
H2 H 0.202585 0.216270 0.340506 0.090 Uiso 1 1 calc R U . . .
C3 C 0.1155(3) 0.1140(3) 0.3882(3) 0.0684(15) Uani 1 1 d . . . . .
H1 H 0.113959 0.071424 0.364285 0.082 Uiso 1 1 calc R U . . .
C4 C 0.1861(3) 0.3227(2) 0.4275(3) 0.0605(14) Uani 1 1 d . . . . .
C5 C 0.2635(3) 0.3729(3) 0.4042(4) 0.0790(19) Uani 1 1 d . . . . .
H7 H 0.291797 0.350834 0.383472 0.095 Uiso 1 1 calc R U . . .
C6 C 0.2992(3) 0.4564(3) 0.4118(4) 0.0792(19) Uani 1 1 d . . . . .
H6 H 0.351091 0.489998 0.394852 0.095 Uiso 1 1 calc R U . . .
C7 C 0.2600(3) 0.4911(2) 0.4438(3) 0.0593(14) Uani 1 1 d . . . . .
C8 C 0.2981(3) 0.5820(3) 0.4491(3) 0.0562(13) Uani 1 1 d . . . . .
C9 C 0.2495(3) 0.6180(3) 0.4485(3) 0.0608(14) Uani 1 1 d . . . . .
H3 H 0.193096 0.585208 0.447739 0.073 Uiso 1 1 calc R U . . .
C10 C 0.1818(3) 0.4391(3) 0.4669(3) 0.0727(17) Uani 1 1 d . . . . .
H5 H 0.153516 0.460832 0.488216 0.087 Uiso 1 1 calc R U . . .
C11 C 0.1452(3) 0.3562(3) 0.4590(3) 0.0767(19) Uani 1 1 d . . . . .
H4 H 0.092821 0.322549 0.474870 0.092 Uiso 1 1 calc R U . . .

loop_
_atom_site_aniso_label
_atom_site_aniso_U_11
_atom_site_aniso_U_22
_atom_site_aniso_U_33
_atom_site_aniso_U_23
_atom_site_aniso_U_13
_atom_site_aniso_U_12
Ni1 0.0214(4) 0.0214(4) 0.0965(13) 0.000 0.000 0.0107(2)
N1 0.0340(18) 0.0311(18) 0.097(3) -0.0026(19) -0.003(2) 0.0152(15)
N2 0.0387(19) 0.0274(17) 0.097(3) 0.0053(19) 0.003(2) 0.0096(15)
C1 0.036(2) 0.035(2) 0.095(4) 0.008(2) 0.009(2) 0.0165(18)
C2 0.078(4) 0.048(3) 0.085(4) 0.005(3) 0.022(3) 0.022(3)
C3 0.073(3) 0.034(2) 0.090(4) -0.004(2) 0.009(3) 0.020(2)
C4 0.045(2) 0.029(2) 0.106(4) 0.006(2) 0.003(3) 0.0170(19)
C5 0.045(3) 0.040(2) 0.151(6) 0.004(3) 0.020(3) 0.021(2)
C6 0.041(3) 0.035(2) 0.158(6) 0.004(3) 0.019(3) 0.016(2)
C7 0.034(2) 0.030(2) 0.111(4) 0.008(2) 0.003(2) 0.0134(17)
C8 0.037(2) 0.034(2) 0.093(4) 0.003(2) 0.002(2) 0.0143(18)
C9 0.035(2) 0.038(2) 0.110(4) 0.005(2) 0.004(2) 0.0187(19)
C10 0.054(3) 0.041(2) 0.125(5) 0.007(3) 0.019(3) 0.025(2)
C11 0.047(3) 0.038(2) 0.140(6) 0.013(3) 0.027(3) 0.017(2)

loop_
_atom_type_symbol
_atom_type_description
_atom_type_scat_dispersion_real
_atom_type_scat_dispersion_imag
_atom_type_scat_source
C C 0.0033 0.0016 'International Tables Vol C Tables 4.2.6.8 and 6.1.1.4'
H H 0.0000 0.0000 'International Tables Vol C Tables 4.2.6.8 and 6.1.1.4'
N N 0.0061 0.0033 'International Tables Vol C Tables 4.2.6.8 and 6.1.1.4'
Ni Ni 0.3393 1.1124 'International Tables Vol C Tables 4.2.6.8 and 6.1.1.4'

loop_
_geom_angle_atom_site_label_1
_geom_angle_atom_site_label_2
_geom_angle_atom_site_label_3
_geom_angle
_geom_angle_site_symmetry_1
_geom_angle_site_symmetry_3
_geom_angle_publ_flag
N1 Ni1 N1 180.00(13) 11_556 2 ?
N1 Ni1 N1 91.72(16) 11_556 12_556 ?
N1 Ni1 N1 88.28(16) 2 12_556 ?
N1 Ni1 N1 88.28(16) 11_556 3 ?
N1 Ni1 N1 91.72(16) 2 3 ?
N1 Ni1 N1 180.0(2) 12_556 3 ?
N1 Ni1 N1 91.72(16) 11_556 10_556 ?
N1 Ni1 N1 88.28(16) 2 10_556 ?
N1 Ni1 N1 91.72(16) 12_556 10_556 ?
N1 Ni1 N1 88.28(16) 3 10_556 ?
N1 Ni1 N1 88.28(16) 11_556 . ?
N1 Ni1 N1 91.72(16) 2 . ?
N1 Ni1 N1 88.28(16) 12_556 . ?
N1 Ni1 N1 91.72(16) 3 . ?
N1 Ni1 N1 180.0 10_556 . ?
C1 N1 C3 104.1(4) . . ?
C1 N1 Ni1 125.5(4) . . ?
C3 N1 Ni1 128.6(3) . . ?
C1 N2 C2 106.7(4) . . ?
C1 N2 C4 125.7(5) . . ?
C2 N2 C4 127.5(4) . . ?
N1 C1 N2 112.7(5) . . ?
N1 C1 H8 123.7 . . ?
N2 C1 H8 123.7 . . ?
N2 C2 C3 106.2(5) . . ?
N2 C2 H2 126.9 . . ?
C3 C2 H2 126.9 . . ?
C2 C3 N1 110.3(5) . . ?
C2 C3 H1 124.9 . . ?
N1 C3 H1 124.9 . . ?
C5 C4 C11 119.5(4) . . ?
C5 C4 N2 120.4(4) . . ?
C11 C4 N2 120.1(4) . . ?
C4 C5 C6 119.7(5) . . ?
C4 C5 H7 120.1 . . ?
C6 C5 H7 120.1 . . ?
C7 C6 C5 121.8(5) . . ?
C7 C6 H6 119.1 . . ?
C5 C6 H6 119.1 . . ?
C6 C7 C10 117.4(4) . . ?
C6 C7 C8 121.1(4) . . ?
C10 C7 C8 121.4(4) . . ?
C9 C8 C9 119.0(4) 2_665 . ?
C9 C8 C7 120.5(4) 2_665 . ?
C9 C8 C7 120.3(4) . . ?
C8 C9 C8 121.0(4) 3_565 . ?
C8 C9 H3 119.5 3_565 . ?
C8 C9 H3 119.5 . . ?
C11 C10 C7 121.4(5) . . ?
C11 C10 H5 119.3 . . ?
C7 C10 H5 119.3 . . ?
C10 C11 C4 120.2(5) . . ?
C10 C11 H4 119.9 . . ?
C4 C11 H4 119.9 . . ?

loop_
_geom_bond_atom_site_label_1
_geom_bond_atom_site_label_2
_geom_bond_distance
_geom_bond_site_symmetry_2
_geom_bond_publ_flag
Ni1 N1 2.111(4) 11_556 ?
Ni1 N1 2.111(4) 2 ?
Ni1 N1 2.111(4) 12_556 ?
Ni1 N1 2.111(4) 3 ?
Ni1 N1 2.111(4) 10_556 ?
Ni1 N1 2.111(4) . ?
N1 C1 1.318(5) . ?
N1 C3 1.362(7) . ?
N2 C1 1.333(6) . ?
N2 C2 1.349(7) . ?
N2 C4 1.444(5) . ?
C1 H8 0.9300 . ?
C2 C3 1.357(7) . ?
C2 H2 0.9300 . ?
C3 H1 0.9300 . ?
C4 C5 1.373(7) . ?
C4 C11 1.380(7) . ?
C5 C6 1.385(6) . ?
C5 H7 0.9300 . ?
C6 C7 1.378(7) . ?
C6 H6 0.9300 . ?
C7 C10 1.390(7) . ?
C7 C8 1.502(6) . ?
C8 C9 1.385(6) 2_665 ?
C8 C9 1.395(6) . ?
C9 H3 0.9300 . ?
C10 C11 1.374(7) . ?
C10 H5 0.9300 . ?
C11 H4 0.9300 . ?

loop_
_geom_torsion_atom_site_label_1
_geom_torsion_atom_site_label_2
_geom_torsion_atom_site_label_3
_geom_torsion_atom_site_label_4
_geom_torsion
_geom_torsion_site_symmetry_1
_geom_torsion_site_symmetry_2
_geom_torsion_site_symmetry_3
_geom_torsion_site_symmetry_4
_geom_torsion_publ_flag
C3 N1 C1 N2 0.1(6) . . . . ?
Ni1 N1 C1 N2 166.0(3) . . . . ?
C2 N2 C1 N1 -0.3(6) . . . . ?
C4 N2 C1 N1 -178.4(4) . . . . ?
C1 N2 C2 C3 0.4(6) . . . . ?
C4 N2 C2 C3 178.4(5) . . . . ?
N2 C2 C3 N1 -0.3(7) . . . . ?
C1 N1 C3 C2 0.1(6) . . . . ?
Ni1 N1 C3 C2 -165.2(4) . . . . ?
C1 N2 C4 C5 153.0(6) . . . . ?
C2 N2 C4 C5 -24.7(9) . . . . ?
C1 N2 C4 C11 -26.0(8) . . . . ?
C2 N2 C4 C11 156.3(6) . . . . ?
C11 C4 C5 C6 -0.8(10) . . . . ?
N2 C4 C5 C6 -179.9(6) . . . . ?
C4 C5 C6 C7 1.7(11) . . . . ?
C5 C6 C7 C10 -1.6(10) . . . . ?
C5 C6 C7 C8 -177.4(6) . . . . ?
C6 C7 C8 C9 -27.6(9) . . . 2_665 ?
C10 C7 C8 C9 156.8(6) . . . 2_665 ?
C6 C7 C8 C9 146.4(6) . . . . ?
C10 C7 C8 C9 -29.2(9) . . . . ?
C9 C8 C9 C8 -1.7(12) 2_665 . . 3_565 ?
C7 C8 C9 C8 -175.8(4) . . . 3_565 ?
C6 C7 C10 C11 0.8(9) . . . . ?
C8 C7 C10 C11 176.5(6) . . . . ?
C7 C10 C11 C4 0.0(10) . . . . ?
C5 C4 C11 C10 0.0(10) . . . . ?
N2 C4 C11 C10 179.0(6) . . . . ?
